data_2235256
loop_
_publ_author_name
'Yang, Yan-Yun'
'Xu, Liang'
'Kang, Ting-Guo'
'Chen, Ting'
'Wu, Ping'

_publ_section_title
;
 1,5-Dimethyl-3-oxo-2-phenyl-2,3-dihydro-1<i>H</i>-pyrazol-4-aminium
 bromide monohydrate
;
_journal_coeditor_code SU2432
_journal_issue 6
_journal_name_full 'Acta Crystallographica Section E'
_journal_page_first o1964
_journal_paper_doi 10.1107/S1600536812023550
_journal_volume 68
_journal_year 2012
_chemical_formula_iupac 'C11 H14 N3 O + , Br - , H2 O'
_chemical_formula_moiety 'C11 H14 N3 O +, Br -, H2 O'
_chemical_formula_sum 'C11 H16 Br N3 O2'
_chemical_formula_weight 302.17
_chemical_name_systematic
;
1,5-Dimethyl-3-oxo-2-phenyl-2,3-dihydro-1<i>H</i>-pyrazol-4-aminium bromide
monohydrate
;
_space_group_IT_number 15
_symmetry_cell_setting monoclinic
_symmetry_space_group_name_Hall '-C 2yc'
_symmetry_space_group_name_H-M 'C 1 2/c 1'
_atom_sites_solution_hydrogens geom
_atom_sites_solution_primary direct
_atom_sites_solution_secondary difmap
_audit_creation_method SHELXL97
_cell_angle_alpha 90.00
_cell_angle_beta 93.657(2)
_cell_angle_gamma 90.00
_cell_formula_units_Z 8
_cell_length_a 14.9080(19)
_cell_length_b 15.3961(19)
_cell_length_c 11.1501(14)
_cell_measurement_reflns_used 2078
_cell_measurement_temperature 296(2)
_cell_measurement_theta_max 23.63
_cell_measurement_theta_min 2.70
_cell_volume 2554.0(6)
_computing_cell_refinement 'SAINT (Bruker, 1998)'
_computing_data_collection 'SMART (Bruker, 1998)'
_computing_data_reduction 'SAINT (Bruker, 1998)'
_computing_molecular_graphics 'SHELXTL (Sheldrick, 2008)'
_computing_publication_material 'SHELXTL (Sheldrick, 2008)'
_computing_structure_refinement 'SHELXL97 (Sheldrick, 2008)'
_computing_structure_solution 'SHELXS97 (Sheldrick, 2008)'
_diffrn_ambient_temperature 296(2)
_diffrn_measured_fraction_theta_full 0.995
_diffrn_measured_fraction_theta_max 0.995
_diffrn_measurement_device_type 'Bruker SMART CCD'
_diffrn_measurement_method \w
_diffrn_radiation_monochromator graphite
_diffrn_radiation_source 'fine-focus sealed tube'
_diffrn_radiation_type MoK\a
_diffrn_radiation_wavelength 0.71073
_diffrn_reflns_av_R_equivalents 0.0436
_diffrn_reflns_av_sigmaI/netI 0.0399
_diffrn_reflns_limit_h_max 19
_diffrn_reflns_limit_h_min -19
_diffrn_reflns_limit_k_max 20
_diffrn_reflns_limit_k_min -20
_diffrn_reflns_limit_l_max 14
_diffrn_reflns_limit_l_min -14
_diffrn_reflns_number 11995
_diffrn_reflns_theta_full 28.44
_diffrn_reflns_theta_max 28.44
_diffrn_reflns_theta_min 2.65
_exptl_absorpt_coefficient_mu 3.214
_exptl_absorpt_correction_T_max 0.556
_exptl_absorpt_correction_T_min 0.489
_exptl_absorpt_correction_type multi-scan
_exptl_absorpt_process_details '(SADABS; Sheldrick, 1996)'
_exptl_crystal_colour yellow
_exptl_crystal_density_diffrn 1.572
_exptl_crystal_density_method 'not measured'
_exptl_crystal_description block
_exptl_crystal_F_000 1232
_exptl_crystal_size_max 0.22
_exptl_crystal_size_mid 0.20
_exptl_crystal_size_min 0.18
_refine_diff_density_max 0.483
_refine_diff_density_min -0.396
_refine_ls_extinction_method none
_refine_ls_goodness_of_fit_ref 1.036
_refine_ls_hydrogen_treatment constr
_refine_ls_matrix_type full
_refine_ls_number_parameters 155
_refine_ls_number_reflns 3222
_refine_ls_number_restraints 0
_refine_ls_restrained_S_all 1.036
_refine_ls_R_factor_all 0.0737
_refine_ls_R_factor_gt 0.0393
_refine_ls_shift/su_max 0.000
_refine_ls_shift/su_mean 0.000
_refine_ls_structure_factor_coef Fsqd
_refine_ls_weighting_details 'calc w = 1/[\s^2^(Fo^2^)+(0.0493P)^2^+2.1610P] where P=(Fo^2^+2Fc^2^)/3'
_refine_ls_weighting_scheme calc
_refine_ls_wR_factor_gt 0.0954
_refine_ls_wR_factor_ref 0.1080
_reflns_number_gt 2081
_reflns_number_total 3222
_reflns_threshold_expression I>2\s(I)
_cod_data_source_file su2432.cif
_cod_data_source_block I
_cod_original_sg_symbol_H-M 'C 2/c'
_cod_database_code 2235256
_cod_database_fobs_code 2235256

loop_
_symmetry_equiv_pos_site_id
_symmetry_equiv_pos_as_xyz
1 x,y,z
2 -x,y,1/2-z
3 -x,-y,-z
4 x,-y,1/2+z
5 1/2+x,1/2+y,z
6 1/2-x,1/2+y,1/2-z
7 1/2-x,1/2-y,-z
8 1/2+x,1/2-y,1/2+z

loop_
_atom_site_aniso_label
_atom_site_aniso_U_11
_atom_site_aniso_U_22
_atom_site_aniso_U_33
_atom_site_aniso_U_12
_atom_site_aniso_U_13
_atom_site_aniso_U_23
O1 0.0326(10) 0.0618(14) 0.0186(9) -0.0133(10) 0.0006(8) 0.0052(10)
N1 0.0309(13) 0.0554(16) 0.0174(10) -0.0125(12) 0.0004(9) 0.0000(11)
N2 0.0365(14) 0.0473(15) 0.0222(11) -0.0144(11) 0.0023(10) 0.0009(11)
N3 0.0255(11) 0.0427(14) 0.0174(10) -0.0025(10) -0.0004(8) -0.0018(10)
C1 0.0337(14) 0.0450(18) 0.0199(13) -0.0118(14) -0.0022(11) 0.0009(13)
C2 0.062(2) 0.0393(18) 0.0301(16) -0.0069(16) 0.0059(15) -0.0011(14)
C3 0.106(4) 0.056(2) 0.0272(17) -0.026(2) 0.006(2) -0.0081(17)
C4 0.105(4) 0.098(4) 0.032(2) -0.057(3) -0.026(2) 0.014(2)
C5 0.047(2) 0.126(4) 0.058(3) -0.022(2) -0.023(2) 0.028(3)
C6 0.0382(18) 0.082(3) 0.044(2) -0.0042(18) -0.0058(15) 0.0046(18)
C7 0.0251(13) 0.0337(14) 0.0180(12) -0.0002(11) 0.0006(9) -0.0022(11)
C8 0.0283(14) 0.0347(15) 0.0197(12) -0.0011(12) 0.0032(10) 0.0006(11)
C9 0.0439(18) 0.0505(19) 0.0232(13) -0.0086(14) 0.0043(12) 0.0062(14)
C10 0.0380(17) 0.065(2) 0.0369(17) -0.0226(16) 0.0040(13) -0.0049(16)
C11 0.0264(13) 0.0388(16) 0.0191(12) -0.0037(12) 0.0011(10) 0.0002(12)
Br1 0.0493(3) 0.0400(3) 0.0371(2) 0.0000 -0.0094(2) 0.0000
Br2 0.0436(3) 0.0828(4) 0.0347(3) 0.0000 0.0055(2) 0.0000
O1W 0.097(2) 0.0533(16) 0.0461(14) -0.0197(15) 0.0132(14) 0.0000(13)

loop_
_atom_site_type_symbol
_atom_site_label
_atom_site_fract_x
_atom_site_fract_y
_atom_site_fract_z
_atom_site_U_iso_or_equiv
_atom_site_thermal_displace_type
_atom_site_calc_flag
_atom_site_refinement_flags
_atom_site_occupancy
O O1 0.11377(13) 0.01137(15) 0.64912(16) 0.0377(6) Uani d . 1.000
N N1 0.24203(15) 0.09233(18) 0.61672(19) 0.0346(8) Uani d . 1.000
N N2 0.28247(16) 0.12321(17) 0.5164(2) 0.0353(8) Uani d . 1.000
N N3 0.08569(14) 0.01740(16) 0.38186(18) 0.0286(7) Uani d . 1.000
C C1 0.2831(2) 0.0971(2) 0.7361(2) 0.0330(9) Uani d . 1.000
C C2 0.2374(2) 0.1400(2) 0.8221(3) 0.0437(10) Uani d . 1.000
C C3 0.2752(3) 0.1419(3) 0.9393(3) 0.0630(16) Uani d . 1.000
C C4 0.3572(4) 0.1054(3) 0.9670(3) 0.080(2) Uani d . 1.000
C C5 0.4009(3) 0.0627(4) 0.8813(4) 0.0781(18) Uani d . 1.000
C C6 0.3637(2) 0.0573(3) 0.7639(3) 0.0551(13) Uani d . 1.000
C C7 0.15821(17) 0.05670(17) 0.4544(2) 0.0256(8) Uani d . 1.000
C C8 0.22945(18) 0.10325(18) 0.4178(2) 0.0275(8) Uani d . 1.000
C C9 0.2493(2) 0.1347(2) 0.2962(3) 0.0391(10) Uani d . 1.000
C C10 0.3605(2) 0.1798(2) 0.5249(3) 0.0466(10) Uani d . 1.000
C C11 0.16456(18) 0.04939(18) 0.5808(2) 0.0281(8) Uani d . 1.000
Br Br1 0.00000 0.19903(3) 0.25000 0.0427(2) Uani d S 1.000
Br Br2 0.00000 0.29956(4) 0.75000 0.0536(2) Uani d S 1.000
O O1W -0.04198(19) 0.14894(18) 0.5343(2) 0.0651(10) Uani d . 1.000
H H2A 0.18260 0.16700 0.80220 0.0530 Uiso c R 1.000
H H3A 0.24430 0.16840 0.99940 0.0760 Uiso c R 1.000
H H3B 0.09260 0.02850 0.30470 0.0430 Uiso c R 1.000
H H3C 0.03360 0.03920 0.40250 0.0430 Uiso c R 1.000
H H3D 0.08620 -0.03980 0.39370 0.0430 Uiso c R 1.000
H H4A 0.38340 0.10970 1.04480 0.0950 Uiso c R 1.000
H H5A 0.45620 0.03670 0.90140 0.0940 Uiso c R 1.000
H H6A 0.39310 0.02730 0.70560 0.0660 Uiso c R 1.000
H H9A 0.30540 0.16560 0.30100 0.0590 Uiso c R 1.000
H H9B 0.20210 0.17280 0.26610 0.0590 Uiso c R 1.000
H H9C 0.25330 0.08610 0.24290 0.0590 Uiso c R 1.000
H H10A 0.37780 0.19340 0.44560 0.0700 Uiso c R 1.000
H H10B 0.40920 0.15110 0.56910 0.0700 Uiso c R 1.000
H H10C 0.34590 0.23250 0.56550 0.0700 Uiso c R 1.000
H H1WA -0.02990 0.16590 0.46460 0.0780 Uiso d R 1.000
H H1WB -0.02990 0.18990 0.58390 0.0780 Uiso d R 1.000

loop_
_atom_type_symbol
_atom_type_description
_atom_type_scat_dispersion_real
_atom_type_scat_dispersion_imag
_atom_type_scat_source
C C 0.0033 0.0016 'International Tables Vol C Tables 4.2.6.8 and 6.1.1.4'
H H 0.0000 0.0000 'International Tables Vol C Tables 4.2.6.8 and 6.1.1.4'
N N 0.0061 0.0033 'International Tables Vol C Tables 4.2.6.8 and 6.1.1.4'
O O 0.0106 0.0060 'International Tables Vol C Tables 4.2.6.8 and 6.1.1.4'
Br Br -0.2901 2.4595 'International Tables Vol C Tables 4.2.6.8 and 6.1.1.4'

loop_
_geom_angle_atom_site_label_1
_geom_angle_atom_site_label_2
_geom_angle_atom_site_label_3
_geom_angle
_geom_angle_publ_flag
H1WA O1W H1WB 109.00 no
N2 N1 C1 123.4(2) no
N2 N1 C11 109.4(2) no
C1 N1 C11 126.9(2) no
N1 N2 C8 108.5(2) no
N1 N2 C10 122.7(2) no
C8 N2 C10 128.0(2) no
C7 N3 H3D 109.00 no
C7 N3 H3B 109.00 no
C7 N3 H3C 109.00 no
H3C N3 H3D 110.00 no
H3B N3 H3C 110.00 no
H3B N3 H3D 109.00 no
N1 C1 C6 120.4(3) no
N1 C1 C2 118.0(3) no
C2 C1 C6 121.5(3) no
C1 C2 C3 118.4(3) no
C2 C3 C4 120.6(3) no
C3 C4 C5 120.2(4) no
C4 C5 C6 120.7(4) no
C1 C6 C5 118.6(3) no
N3 C7 C11 121.8(2) no
C8 C7 C11 109.7(2) no
N3 C7 C8 128.5(2) no
N2 C8 C9 121.9(2) no
C7 C8 C9 130.3(2) no
N2 C8 C7 107.6(2) no
N1 C11 C7 104.8(2) no
O1 C11 C7 129.8(2) no
O1 C11 N1 125.4(2) no
C3 C2 H2A 121.00 no
C1 C2 H2A 121.00 no
C2 C3 H3A 120.00 no
C4 C3 H3A 120.00 no
C5 C4 H4A 120.00 no
C3 C4 H4A 120.00 no
C4 C5 H5A 120.00 no
C6 C5 H5A 120.00 no
C5 C6 H6A 121.00 no
C1 C6 H6A 121.00 no
C8 C9 H9A 109.00 no
C8 C9 H9B 109.00 no
H9A C9 H9B 109.00 no
H9A C9 H9C 109.00 no
C8 C9 H9C 110.00 no
H9B C9 H9C 109.00 no
N2 C10 H10B 110.00 no
N2 C10 H10C 109.00 no
N2 C10 H10A 109.00 no
H10A C10 H10C 109.00 no
H10B C10 H10C 109.00 no
H10A C10 H10B 110.00 no

loop_
_geom_bond_atom_site_label_1
_geom_bond_atom_site_label_2
_geom_bond_distance
_geom_bond_publ_flag
O1 C11 1.253(3) no
O1W H1WB 0.8500 no
O1W H1WA 0.8500 no
N1 C11 1.368(4) no
N1 C1 1.431(3) no
N1 N2 1.388(3) no
N2 C8 1.348(3) no
N2 C10 1.452(4) no
N3 C7 1.441(3) no
N3 H3C 0.8900 no
N3 H3D 0.8900 no
N3 H3B 0.8900 no
C1 C2 1.380(4) no
C1 C6 1.367(5) no
C2 C3 1.390(5) no
C3 C4 1.363(7) no
C4 C5 1.360(7) no
C5 C6 1.391(6) no
C7 C8 1.365(4) no
C7 C11 1.411(3) no
C8 C9 1.487(4) no
C2 H2A 0.9300 no
C3 H3A 0.9300 no
C4 H4A 0.9300 no
C5 H5A 0.9300 no
C6 H6A 0.9300 no
C9 H9B 0.9600 no
C9 H9C 0.9600 no
C9 H9A 0.9600 no
C10 H10C 0.9600 no
C10 H10A 0.9600 no
C10 H10B 0.9600 no

loop_
_geom_hbond_atom_site_label_D
_geom_hbond_atom_site_label_H
_geom_hbond_atom_site_label_A
_geom_hbond_site_symmetry_A
_geom_hbond_distance_DH
_geom_hbond_distance_HA
_geom_hbond_distance_DA
_geom_hbond_angle_DHA
_geom_hbond_publ_flag
O1W H1WA Br1 . 0.85 2.51 3.360(2) 173 yes
O1W H1WB Br2 . 0.85 2.52 3.371(3) 173 yes
N3 H3B O1 4_554 0.89 1.89 2.692(3) 150 yes
N3 H3C O1W . 0.89 2.55 3.321(3) 146 yes
N3 H3C O1 3_556 0.89 2.37 3.004(3) 129 yes
N3 H3D O1W 3_556 0.89 1.99 2.817(4) 153 yes

loop_
_geom_torsion_atom_site_label_1
_geom_torsion_atom_site_label_2
_geom_torsion_atom_site_label_3
_geom_torsion_atom_site_label_4
_geom_torsion
_geom_torsion_publ_flag
C1 N1 N2 C8 175.6(3) no
C1 N1 N2 C10 -13.9(4) no
C11 N1 N2 C8 2.5(3) no
C11 N1 N2 C10 173.0(3) no
N2 N1 C1 C2 122.6(3) no
C11 N1 C1 C2 -65.5(4) no
N2 N1 C1 C6 -59.8(4) no
C11 N1 C1 C6 112.1(4) no
N2 N1 C11 C7 -1.1(3) no
C1 N1 C11 C7 -174.0(3) no
N2 N1 C11 O1 177.5(3) no
C1 N1 C11 O1 4.7(5) no
C10 N2 C8 C9 4.1(5) no
C10 N2 C8 C7 -172.6(3) no
N1 N2 C8 C9 174.0(3) no
N1 N2 C8 C7 -2.7(3) no
N1 C1 C2 C3 177.5(3) no
C6 C1 C2 C3 -0.2(5) no
N1 C1 C6 C5 -179.3(4) no
C2 C1 C6 C5 -1.8(6) no
C1 C2 C3 C4 2.8(6) no
C2 C3 C4 C5 -3.4(7) no
C3 C4 C5 C6 1.5(8) no
C4 C5 C6 C1 1.1(7) no
N3 C7 C8 C9 6.8(5) no
C11 C7 C8 N2 2.1(3) no
C11 C7 C8 C9 -174.3(3) no
N3 C7 C11 O1 -0.1(5) no
N3 C7 C11 N1 178.5(2) no
C8 C7 C11 O1 -179.2(3) no
C8 C7 C11 N1 -0.6(3) no
N3 C7 C8 N2 -176.9(3) no

loop_
_cod_related_entry_id
_cod_related_entry_database
_cod_related_entry_code
1 ChemSpider 30657824
